data_4034821
loop_
_publ_author_name
'Peng, Xing-Rong'
'Lu, Shuang-Yang'
'Shao, Li-Dong'
'Zhou, Lin'
'Qiu, Ming-Hua'

_publ_section_title
;
 Structural Elucidation and Biomimetic Synthesis of (+-)-Cochlactone A
 with Anti-Inflammatory Activity.
;
_journal_issue 10
_journal_name_full 'The Journal of organic chemistry'
_journal_page_first 5516
_journal_page_last 5522
_journal_paper_doi 10.1021/acs.joc.8b00525
_journal_volume 83
_journal_year 2018
_chemical_absolute_configuration ad
_chemical_formula_moiety 'C21 H26 O5'
_chemical_formula_sum 'C21 H26 O5'
_chemical_formula_weight 358.42
_space_group_crystal_system monoclinic
_space_group_IT_number 4
_space_group_name_Hall 'P 2yb'
_space_group_name_H-M_alt 'P 1 21 1'
_atom_sites_solution_hydrogens geom
_audit_creation_date 2017-11-17
_audit_creation_method
;
Olex2 1.2
(compiled 2017.08.10 svn.r3458 for OlexSys, GUI svn.r5381)
;
_cell_angle_alpha 90
_cell_angle_beta 91.085(4)
_cell_angle_gamma 90
_cell_formula_units_Z 4
_cell_length_a 6.5047(3)
_cell_length_b 17.1549(7)
_cell_length_c 16.2889(7)
_cell_measurement_reflns_used 9070
_cell_measurement_temperature 100.00(10)
_cell_measurement_theta_max 73.8680
_cell_measurement_theta_min 2.6700
_cell_volume 1817.31(14)
_computing_cell_refinement 'CrysAlisPro 1.171.38.43f (Rigaku OD, 2015)'
_computing_data_collection 'CrysAlisPro 1.171.38.43f (Rigaku OD, 2015)'
_computing_data_reduction 'CrysAlisPro 1.171.38.43f (Rigaku OD, 2015)'
_computing_molecular_graphics 'Olex2 (Dolomanov et al., 2009)'
_computing_publication_material 'Olex2 (Dolomanov et al., 2009)'
_computing_structure_refinement 'ShelXL (Sheldrick, 2015)'
_diffrn_ambient_environment N~2~
_diffrn_ambient_temperature 100.00(10)
_diffrn_detector 'CCD plate'
_diffrn_detector_area_resol_mean 5.2684
_diffrn_detector_type AtlasS2
_diffrn_measured_fraction_theta_full 1.000
_diffrn_measured_fraction_theta_max 0.985
_diffrn_measurement_details
;
List of Runs (angles in degrees, time in seconds):

  # Type    Start    End  Width  t~exp~   \w     \q     \k     \f   Frames
--------------------------------------------------------------------------
  1  \w      2.00  60.00   1.00    1.00    --   39.98 -99.00  30.00   58
  2  \w     77.00 120.00   1.00    1.00    --  108.20-125.00 -30.00   43
  3  \w     44.00  96.00   1.00    1.00    --   39.98-125.00-120.00   52
  4  \w     37.00 130.00   1.00    1.00    --  108.20 -61.00-180.00   93
  5  \w     39.00 135.00   1.00    1.00    --  108.20 -30.00 -90.00   96
  6  \w     83.00 112.00   1.00    1.00    --  108.20  45.00  90.00   29
  7  \w     85.00 153.00   1.00    1.00    --  108.20  30.00 150.00   68
  8  \w    149.00 176.00   1.00    1.00    --  108.20  45.00  90.00   27
  9  \w     74.00 108.00   1.00    1.00    --  108.20 -94.00 150.00   34
 10  \w     79.00 118.00   1.00    1.00    --  108.20-125.00 120.00   39
 11  \w     42.00 131.00   1.00    1.00    --  108.20 -61.00  60.00   89
 12  \w     43.00 140.00   1.00    1.00    --  108.20 -77.00 -60.00   97
 13  \w     31.00 161.00   1.00    1.00    --  108.20 -15.00 120.00  130
 14  \w    -66.00 -13.00   1.00    1.00    --  -39.98 125.00  30.00   53
 15  \w   -120.00   1.00   1.00    1.00    --  -39.98 -19.00 120.00  121
 16  \w   -112.00 -16.00   1.00    1.00    --  -39.98 -37.00-120.00   96
 17  \w    -60.00  32.00   1.00    1.00    --  -41.23  37.00 -90.00   92
 18  \w     76.00 105.00   1.00    1.00    --   41.23  37.00  90.00   29
 19  \w    101.00 143.00   1.00    1.00    --  106.95  45.00-180.00   42
 20  \w     46.00  76.00   1.00    1.00    --  106.95 -30.00   0.00   30
 21  \w   -117.00  -9.00   1.00    1.00    --  -41.23 -77.00 120.00  108
 22  \w   -117.00  -9.00   1.00    1.00    --  -41.23 -77.00-150.00  108
 23  \w   -113.00 -13.00   1.00    1.00    --  -41.23 -57.00   0.00  100
 24  \w   -117.00  -9.00   1.00    1.00    --  -41.23 -77.00 -30.00  108
 25  \w    -33.00  66.00   1.00    1.00    --   41.23 -37.00 150.00   99
 26  \w     79.00 178.00   1.00    1.00    --  106.95  30.00-120.00   99
 27  \w     74.00 178.00   1.00    1.00    --  106.95  77.00  90.00  104
 28  \w     79.00 172.00   1.00    1.00    --  106.95  30.00 -60.00   93
;
_diffrn_measurement_device 'four-circle diffractometer'
_diffrn_measurement_device_type 'SuperNova, Dual, Cu at zero, AtlasS2'
_diffrn_measurement_method '\w scans'
_diffrn_orient_matrix_type 'CrysAlisPro convention (1999,Acta A55,543-557)'
_diffrn_orient_matrix_UB_11 -0.0403581000
_diffrn_orient_matrix_UB_12 -0.0820948000
_diffrn_orient_matrix_UB_13 -0.0350168000
_diffrn_orient_matrix_UB_21 -0.0734348000
_diffrn_orient_matrix_UB_22 -0.0272171000
_diffrn_orient_matrix_UB_23 0.0847447000
_diffrn_orient_matrix_UB_31 -0.2215319000
_diffrn_orient_matrix_UB_32 0.0240863000
_diffrn_orient_matrix_UB_33 -0.0234008000
_diffrn_radiation_monochromator mirror
_diffrn_radiation_probe x-ray
_diffrn_radiation_type CuK\a
_diffrn_radiation_wavelength 1.54184
_diffrn_reflns_av_R_equivalents 0.0440
_diffrn_reflns_av_unetI/netI 0.0464
_diffrn_reflns_Laue_measured_fraction_full 1.000
_diffrn_reflns_Laue_measured_fraction_max 0.985
_diffrn_reflns_limit_h_max 7
_diffrn_reflns_limit_h_min -8
_diffrn_reflns_limit_k_max 21
_diffrn_reflns_limit_k_min -21
_diffrn_reflns_limit_l_max 20
_diffrn_reflns_limit_l_min -20
_diffrn_reflns_number 20837
_diffrn_reflns_point_group_measured_fraction_full 1.000
_diffrn_reflns_point_group_measured_fraction_max 0.970
_diffrn_reflns_theta_full 67.684
_diffrn_reflns_theta_max 74.273
_diffrn_reflns_theta_min 2.713
_diffrn_source 'micro-focus sealed X-ray tube'
_diffrn_source_type 'SuperNova (Cu) X-ray Source'
_exptl_absorpt_coefficient_mu 0.754
_exptl_absorpt_correction_T_max 1.00000
_exptl_absorpt_correction_T_min 0.75738
_exptl_absorpt_correction_type multi-scan
_exptl_absorpt_process_details
;
CrysAlisPro 1.171.38.43f (Rigaku Oxford Diffraction, 2015)
Empirical absorption correction using spherical harmonics,
 implemented in SCALE3 ABSPACK scaling algorithm.
;
_exptl_crystal_colour colourless
_exptl_crystal_colour_primary colourless
_exptl_crystal_density_diffrn 1.310
_exptl_crystal_description block
_exptl_crystal_F_000 768
_exptl_crystal_size_max 0.14
_exptl_crystal_size_mid 0.13
_exptl_crystal_size_min 0.12
_refine_diff_density_max 0.859
_refine_diff_density_min -0.502
_refine_diff_density_rms 0.110
_refine_ls_abs_structure_details
;
 Flack x determined using 2695 quotients [(I+)-(I-)]/[(I+)+(I-)]
 (Parsons, Flack and Wagner, Acta Cryst. B69 (2013) 249-259).
;
_refine_ls_abs_structure_Flack 0.06(10)
_refine_ls_extinction_method none
_refine_ls_goodness_of_fit_ref 1.081
_refine_ls_hydrogen_treatment constr
_refine_ls_matrix_type full
_refine_ls_number_parameters 477
_refine_ls_number_reflns 7178
_refine_ls_number_restraints 1
_refine_ls_restrained_S_all 1.081
_refine_ls_R_factor_all 0.0995
_refine_ls_R_factor_gt 0.0936
_refine_ls_shift/su_max 0.000
_refine_ls_shift/su_mean 0.000
_refine_ls_structure_factor_coef Fsqd
_refine_ls_weighting_details 'w=1/[\s^2^(Fo^2^)+(0.1470P)^2^+5.6348P] where P=(Fo^2^+2Fc^2^)/3'
_refine_ls_weighting_scheme calc
_refine_ls_wR_factor_gt 0.2703
_refine_ls_wR_factor_ref 0.2747
_reflns_Friedel_coverage 0.903
_reflns_Friedel_fraction_full 0.999
_reflns_Friedel_fraction_max 0.954
_reflns_number_gt 6642
_reflns_number_total 7178
_reflns_threshold_expression 'I > 2\s(I)'
_cod_data_source_file jo8b00525_si_002.cif
_cod_data_source_block b-1
_cod_original_cell_volume 1817.32(13)
_cod_database_code 4034821
_shelx_shelxl_version_number 2017/1
_shelx_space_group_comment
;
The symmetry employed for this shelxl refinement is uniquely defined
by the following loop, which should always be used as a source of
symmetry information in preference to the above space-group names.
They are only intended as comments.
;
_reflns_odcompleteness_completeness 100.00
_reflns_odcompleteness_iscentric 1
_reflns_odcompleteness_theta 66.97
_olex2_refinement_description
;
1. Fixed Uiso
 At 1.2 times of:
  All C(H) groups, All C(H,H) groups
 At 1.5 times of:
  All C(H,H,H) groups, All O(H) groups
2.a Ternary CH refined with riding coordinates:
 C6'(H6'), C018(H018)
2.b Secondary CH2 refined with riding coordinates:
 C8'(H8'A,H8'B), C15'(H15A,H15B), C2'(H2'A,H2'B), C00T(H00B,H00C), C5'(H5'A,
 H5'B), C00Y(H00D,H00E), C010(H01A,H01B), C011(H01C,H01D), C9'(H9'A,H9'B),
 C016(H01E,H01F), C019(H01G,H01H), C01A(H01I,H01J), C4'(H4'A,H4'B), C10'(H10A,
 H10B)
2.c Aromatic/amide H refined with riding coordinates:
 C4(H4), C00K(H00K), C6(H6), C00R(H00R), C00S(H00S), C3(H3)
2.d Idealised Me refined as rotating group:
 C01C(H01K,H01L,H01M), C01D(H01N,H01O,H01P), C12'(H12A,H12B,H12C), C13'(H13A,
 H13B,H13C)
2.e Idealised tetrahedral OH refined as rotating group:
 O1(H1), O008(H008), O2(H2), O00A(H00A)
;
_olex2_submission_special_instructions 'No special instructions were received'
_oxdiff_exptl_absorpt_empirical_details
;
Empirical correction (ABSPACK) includes:
- Absorption correction using spherical harmonics
- Frame scaling
- Detector area scaling
;
_oxdiff_exptl_absorpt_empirical_full_max 1.523
_oxdiff_exptl_absorpt_empirical_full_min 0.601

loop_
_space_group_symop_operation_xyz
'x, y, z'
'-x, y+1/2, -z'

loop_
_atom_site_label
_atom_site_type_symbol
_atom_site_fract_x
_atom_site_fract_y
_atom_site_fract_z
_atom_site_U_iso_or_equiv
_atom_site_adp_type
_atom_site_occupancy
_atom_site_site_symmetry_order
_atom_site_calc_flag
_atom_site_refinement_flags_posn
_atom_site_disorder_assembly
_atom_site_disorder_group
O4 O 0.3871(8) 0.2223(3) 0.7781(3) 0.0221(11) Uani 1 1 d . A 1
O002 O 0.5427(9) 0.7662(3) 0.8528(3) 0.0261(11) Uani 1 1 d . . .
O003 O 0.6146(9) 0.5957(3) 0.7970(3) 0.0281(12) Uani 1 1 d . . .
O5 O 0.4933(9) 0.2301(3) 0.6486(3) 0.0249(11) Uani 1 1 d . . .
O005 O 0.4374(9) 0.7727(3) 0.7218(3) 0.0251(12) Uani 1 1 d . . .
O1 O 0.8831(9) 0.4980(3) 0.6684(4) 0.0289(12) Uani 1 1 d . . .
H1 H 0.834280 0.461839 0.694551 0.043 Uiso 1 1 calc GR . .
O3 O 0.5982(9) 0.4006(3) 0.7116(3) 0.0265(12) Uani 1 1 d . . .
O008 O 0.3089(9) 0.4007(3) 1.0732(4) 0.0299(13) Uani 1 1 d . . .
H008 H 0.364796 0.379706 1.112977 0.045 Uiso 1 1 calc GR . .
O2 O 0.3490(10) 0.5954(3) 0.4216(4) 0.0338(14) Uani 1 1 d . . .
H2 H 0.393247 0.634800 0.399461 0.051 Uiso 1 1 calc GR . .
O00A O 0.8889(9) 0.5005(4) 0.8534(4) 0.0308(13) Uani 1 1 d . . .
H00A H 0.835686 0.527508 0.817398 0.046 Uiso 1 1 calc GR . .
C2 C 0.7507(12) 0.5187(4) 0.6075(5) 0.0245(16) Uani 1 1 d . . .
C8' C 0.2896(14) 0.2608(5) 0.9167(5) 0.0281(17) Uani 1 1 d . . .
H8'A H 0.209586 0.299872 0.944947 0.034 Uiso 1 1 calc R . .
H8'B H 0.432278 0.277165 0.919347 0.034 Uiso 1 1 calc R . .
C15' C 0.2060(13) 0.3391(4) 0.7875(5) 0.0247(16) Uani 1 1 d . . .
H15A H 0.316130 0.373045 0.806682 0.030 Uiso 1 1 calc R . .
H15B H 0.074688 0.363733 0.797631 0.030 Uiso 1 1 calc R . .
C1' C 0.4889(12) 0.4242(4) 0.6543(5) 0.0228(15) Uani 1 1 d . . .
C00F C 0.4320(12) 0.7430(4) 0.7973(4) 0.0209(15) Uani 1 1 d . . .
C00G C 0.5482(12) 0.5114(4) 0.9090(4) 0.0224(15) Uani 1 1 d . . .
C00H C 0.4955(12) 0.5760(4) 0.8528(5) 0.0220(15) Uani 1 1 d . . .
C2' C 0.2846(12) 0.3824(4) 0.6372(5) 0.0237(15) Uani 1 1 d . . .
H2'A H 0.175610 0.420991 0.637063 0.028 Uiso 1 1 calc R . .
H2'B H 0.288633 0.360156 0.582529 0.028 Uiso 1 1 calc R . .
C4 C 0.6826(14) 0.6004(5) 0.4889(5) 0.0274(17) Uani 1 1 d . . .
H4 H 0.728119 0.637724 0.452068 0.033 Uiso 1 1 calc R . .
C00K C 0.6563(13) 0.3960(5) 1.0213(5) 0.0273(17) Uani 1 1 d . . .
H00K H 0.693533 0.358433 1.059885 0.033 Uiso 1 1 calc R . .
C00L C 0.2537(12) 0.6846(4) 0.8030(5) 0.0228(15) Uani 1 1 d . . .
C14' C 0.3874(11) 0.2540(4) 0.7042(5) 0.0225(15) Uani 1 1 d . . .
C1 C 0.5515(12) 0.4862(5) 0.5989(5) 0.0238(15) Uani 1 1 d . . .
C00O C 0.4563(14) 0.4274(5) 1.0207(5) 0.0260(16) Uani 1 1 d . . .
C6 C 0.4230(12) 0.5139(4) 0.5343(5) 0.0219(15) Uani 1 1 d . . .
H6 H 0.291818 0.493012 0.527694 0.026 Uiso 1 1 calc R . .
C3' C 0.2287(12) 0.3183(4) 0.6967(5) 0.0232(15) Uani 1 1 d . . .
C00R C 0.7966(12) 0.4208(5) 0.9650(5) 0.0271(16) Uani 1 1 d . . .
H00R H 0.927613 0.399146 0.965015 0.033 Uiso 1 1 calc R . .
C00S C 0.4051(12) 0.4836(4) 0.9664(5) 0.0223(15) Uani 1 1 d . . .
H00S H 0.273182 0.504536 0.966591 0.027 Uiso 1 1 calc R . .
C00T C 0.2980(13) 0.6187(5) 0.8644(5) 0.0250(16) Uani 1 1 d . . .
H00B H 0.298866 0.640533 0.919351 0.030 Uiso 1 1 calc R . .
H00C H 0.186023 0.581457 0.860886 0.030 Uiso 1 1 calc R . .
C7' C 0.2201(13) 0.2590(4) 0.8274(5) 0.0244(16) Uani 1 1 d . . .
C5' C -0.0134(12) 0.2019(5) 0.7177(5) 0.0271(17) Uani 1 1 d . . .
H5'A H -0.153810 0.185113 0.707012 0.032 Uiso 1 1 calc R . .
H5'B H 0.077088 0.161143 0.698410 0.032 Uiso 1 1 calc R . .
C3 C 0.8131(12) 0.5747(4) 0.5516(5) 0.0239(15) Uani 1 1 d . . .
H3 H 0.944919 0.595365 0.556382 0.029 Uiso 1 1 calc R . .
C6' C 0.0197(12) 0.2115(5) 0.8110(5) 0.0255(16) Uani 1 1 d . . .
H6' H -0.093544 0.244226 0.829826 0.031 Uiso 1 1 calc R . .
C00Y C 0.0625(13) 0.7316(5) 0.8277(5) 0.0263(16) Uani 1 1 d . . .
H00D H -0.059315 0.699745 0.819165 0.032 Uiso 1 1 calc R . .
H00E H 0.072920 0.744191 0.885694 0.032 Uiso 1 1 calc R . .
C00Z C 0.7437(12) 0.4784(5) 0.9076(5) 0.0249(16) Uani 1 1 d . . .
C010 C 0.2227(12) 0.6632(4) 0.7125(5) 0.0228(15) Uani 1 1 d . . .
H01A H 0.084391 0.644549 0.701150 0.027 Uiso 1 1 calc R . .
H01B H 0.321190 0.624359 0.695277 0.027 Uiso 1 1 calc R . .
C011 C 0.3218(13) 0.7355(5) 0.5832(5) 0.0300(17) Uani 1 1 d . . .
H01C H 0.224414 0.701410 0.555041 0.036 Uiso 1 1 calc R . .
H01D H 0.455928 0.710912 0.581035 0.036 Uiso 1 1 calc R . .
C11' C 0.0040(14) 0.1343(5) 0.8588(5) 0.0311(18) Uani 1 1 d . . .
C9' C 0.2705(15) 0.1842(5) 0.9625(5) 0.0334(19) Uani 1 1 d . . .
H9'A H 0.295231 0.192857 1.020702 0.040 Uiso 1 1 calc R . .
H9'B H 0.373559 0.147927 0.943354 0.040 Uiso 1 1 calc R . .
C014 C 0.2613(13) 0.7423(4) 0.6718(5) 0.0224(15) Uani 1 1 d . . .
C5 C 0.4862(14) 0.5709(5) 0.4808(5) 0.0282(17) Uani 1 1 d . . .
C016 C 0.1351(15) 0.8587(6) 0.5484(5) 0.035(2) Uani 1 1 d . . .
H01E H 0.019941 0.829099 0.526036 0.042 Uiso 1 1 calc R . .
H01F H 0.143006 0.907251 0.518057 0.042 Uiso 1 1 calc R . .
C017 C 0.0965(14) 0.8769(5) 0.6397(5) 0.0286(17) Uani 1 1 d . . .
C018 C 0.0780(14) 0.7972(5) 0.6853(5) 0.0285(17) Uani 1 1 d . . .
H018 H -0.043605 0.770973 0.661942 0.034 Uiso 1 1 calc R . .
C019 C 0.0396(13) 0.8071(5) 0.7781(5) 0.0264(17) Uani 1 1 d . . .
H01G H 0.135589 0.845323 0.800139 0.032 Uiso 1 1 calc R . .
H01H H -0.098141 0.827337 0.785146 0.032 Uiso 1 1 calc R . .
C01A C 0.3302(15) 0.8132(6) 0.5366(5) 0.035(2) Uani 1 1 d . . .
H01I H 0.446739 0.843476 0.556552 0.042 Uiso 1 1 calc R . .
H01J H 0.348585 0.803244 0.478575 0.042 Uiso 1 1 calc R . .
C4' C 0.0266(12) 0.2767(5) 0.6682(5) 0.0271(17) Uani 1 1 d . . .
H4'A H -0.088216 0.312185 0.674404 0.033 Uiso 1 1 calc R . .
H4'B H 0.035667 0.263687 0.610397 0.033 Uiso 1 1 calc R . .
C01C C 0.2674(16) 0.9294(5) 0.6730(6) 0.035(2) Uani 1 1 d . . .
H01K H 0.395902 0.901939 0.672076 0.053 Uiso 1 1 calc GR . .
H01L H 0.238014 0.944202 0.728393 0.053 Uiso 1 1 calc GR . .
H01M H 0.276094 0.975300 0.639469 0.053 Uiso 1 1 calc GR . .
C01D C -0.1054(17) 0.9205(7) 0.6450(6) 0.044(2) Uani 1 1 d . . .
H01N H -0.105730 0.963361 0.607014 0.066 Uiso 1 1 calc GR . .
H01O H -0.121448 0.939998 0.699727 0.066 Uiso 1 1 calc GR . .
H01P H -0.216985 0.885926 0.631443 0.066 Uiso 1 1 calc GR . .
C12' C 0.1429(17) 0.0701(6) 0.8259(6) 0.038(2) Uani 1 1 d . . .
H12A H 0.105833 0.059451 0.769640 0.057 Uiso 1 1 calc GR . .
H12B H 0.126473 0.023695 0.857981 0.057 Uiso 1 1 calc GR . .
H12C H 0.283547 0.086912 0.829220 0.057 Uiso 1 1 calc GR . .
C13' C -0.2175(16) 0.1044(7) 0.8516(7) 0.046(2) Uani 1 1 d . . .
H13A H -0.310656 0.145281 0.866263 0.068 Uiso 1 1 calc GR . .
H13B H -0.234782 0.060870 0.887857 0.068 Uiso 1 1 calc GR . .
H13C H -0.246033 0.088296 0.796076 0.068 Uiso 1 1 calc GR . .
C10' C 0.0567(14) 0.1490(6) 0.9491(5) 0.0332(19) Uani 1 1 d . . .
H10A H 0.049038 0.100101 0.978841 0.040 Uiso 1 1 calc R . .
H10B H -0.044792 0.184027 0.971654 0.040 Uiso 1 1 calc R . .

loop_
_atom_site_aniso_label
_atom_site_aniso_U_11
_atom_site_aniso_U_22
_atom_site_aniso_U_33
_atom_site_aniso_U_23
_atom_site_aniso_U_13
_atom_site_aniso_U_12
O4 0.028(3) 0.016(2) 0.022(3) 0.0005(19) 0.001(2) 0.004(2)
O002 0.032(3) 0.021(3) 0.026(3) -0.001(2) -0.002(2) 0.000(2)
O003 0.034(3) 0.019(3) 0.031(3) 0.004(2) 0.005(2) 0.003(2)
O5 0.028(3) 0.017(2) 0.029(3) 0.000(2) 0.005(2) 0.004(2)
O005 0.031(3) 0.023(3) 0.022(3) 0.000(2) 0.002(2) -0.002(2)
O1 0.027(3) 0.019(3) 0.041(3) 0.002(2) -0.001(2) 0.003(2)
O3 0.030(3) 0.018(3) 0.031(3) 0.001(2) -0.001(2) 0.002(2)
O008 0.037(3) 0.019(3) 0.034(3) 0.011(2) 0.006(2) 0.000(2)
O2 0.045(4) 0.024(3) 0.033(3) 0.008(2) -0.007(3) -0.011(3)
O00A 0.024(3) 0.027(3) 0.041(3) 0.002(2) 0.005(2) 0.002(2)
C2 0.027(4) 0.016(3) 0.031(4) -0.004(3) 0.005(3) 0.002(3)
C8' 0.038(5) 0.023(4) 0.023(4) -0.004(3) 0.001(3) -0.001(3)
C15' 0.029(4) 0.011(3) 0.035(4) 0.002(3) 0.007(3) 0.002(3)
C1' 0.031(4) 0.012(3) 0.025(4) -0.004(3) 0.002(3) 0.004(3)
C00F 0.030(4) 0.012(3) 0.020(3) -0.002(3) 0.002(3) 0.005(3)
C00G 0.033(4) 0.015(3) 0.020(3) -0.001(3) 0.001(3) -0.003(3)
C00H 0.031(4) 0.007(3) 0.028(4) 0.000(3) 0.003(3) -0.008(3)
C2' 0.026(4) 0.015(3) 0.030(4) 0.005(3) 0.001(3) -0.004(3)
C4 0.039(5) 0.015(3) 0.028(4) -0.001(3) 0.007(3) -0.006(3)
C00K 0.038(5) 0.023(4) 0.020(4) 0.004(3) -0.001(3) 0.000(3)
C00L 0.021(4) 0.014(3) 0.034(4) 0.001(3) 0.002(3) 0.003(3)
C14' 0.021(4) 0.016(3) 0.030(4) -0.002(3) -0.003(3) -0.003(3)
C1 0.028(4) 0.021(4) 0.023(4) -0.002(3) 0.004(3) 0.002(3)
C00O 0.039(5) 0.014(3) 0.025(4) -0.002(3) 0.003(3) 0.002(3)
C6 0.025(4) 0.015(3) 0.026(4) -0.001(3) 0.001(3) -0.001(3)
C3' 0.027(4) 0.015(3) 0.028(4) 0.006(3) 0.001(3) -0.003(3)
C00R 0.020(4) 0.020(4) 0.041(5) -0.003(3) -0.002(3) 0.004(3)
C00S 0.025(4) 0.014(3) 0.028(4) 0.005(3) 0.003(3) -0.001(3)
C00T 0.028(4) 0.020(4) 0.027(4) 0.001(3) 0.002(3) -0.004(3)
C7' 0.034(4) 0.016(4) 0.024(4) -0.002(3) 0.006(3) 0.002(3)
C5' 0.023(4) 0.025(4) 0.034(4) 0.004(3) 0.001(3) -0.005(3)
C3 0.024(4) 0.016(3) 0.033(4) -0.002(3) 0.002(3) -0.001(3)
C6' 0.026(4) 0.025(4) 0.026(4) 0.002(3) 0.004(3) 0.002(3)
C00Y 0.034(4) 0.023(4) 0.023(4) 0.002(3) 0.003(3) 0.004(3)
C00Z 0.027(4) 0.019(4) 0.029(4) 0.004(3) 0.001(3) -0.005(3)
C010 0.022(4) 0.015(3) 0.032(4) -0.001(3) 0.002(3) 0.001(3)
C011 0.030(4) 0.031(4) 0.029(4) -0.003(3) 0.003(3) -0.001(3)
C11' 0.039(5) 0.030(4) 0.024(4) 0.009(3) 0.003(3) -0.004(4)
C9' 0.047(5) 0.034(5) 0.020(4) 0.007(3) 0.001(3) 0.008(4)
C014 0.032(4) 0.010(3) 0.025(4) -0.002(3) 0.001(3) -0.004(3)
C5 0.040(5) 0.019(4) 0.026(4) -0.003(3) 0.002(3) 0.003(3)
C016 0.045(5) 0.042(5) 0.019(4) 0.008(3) 0.003(3) 0.002(4)
C017 0.038(5) 0.023(4) 0.025(4) 0.002(3) 0.001(3) 0.003(3)
C018 0.035(5) 0.026(4) 0.025(4) -0.001(3) -0.001(3) 0.003(3)
C019 0.029(4) 0.023(4) 0.028(4) 0.007(3) 0.006(3) 0.008(3)
C01A 0.043(5) 0.038(5) 0.023(4) 0.003(4) 0.004(3) 0.002(4)
C4' 0.021(4) 0.025(4) 0.035(4) 0.006(3) 0.001(3) -0.004(3)
C01C 0.051(6) 0.017(4) 0.038(5) 0.004(3) 0.004(4) -0.002(4)
C01D 0.049(6) 0.049(6) 0.032(5) 0.009(4) 0.006(4) 0.018(5)
C12' 0.053(6) 0.031(5) 0.030(4) 0.003(4) 0.001(4) 0.002(4)
C13' 0.039(5) 0.049(6) 0.048(6) 0.018(5) 0.001(4) -0.014(4)
C10' 0.033(5) 0.032(4) 0.035(5) 0.008(4) 0.011(3) -0.001(4)

loop_
_atom_type_symbol
_atom_type_description
_atom_type_scat_dispersion_real
_atom_type_scat_dispersion_imag
_atom_type_scat_source
C C 0.0181 0.0091 'International Tables Vol C Tables 4.2.6.8 and 6.1.1.4'
H H 0.0000 0.0000 'International Tables Vol C Tables 4.2.6.8 and 6.1.1.4'
O O 0.0492 0.0322 'International Tables Vol C Tables 4.2.6.8 and 6.1.1.4'

loop_
_geom_angle_atom_site_label_1
_geom_angle_atom_site_label_2
_geom_angle_atom_site_label_3
_geom_angle
C14' O4 C7' 109.2(6)
C00F O005 C014 109.8(6)
C2 O1 H1 109.5
C00O O008 H008 109.5
C5 O2 H2 109.5
C00Z O00A H00A 109.5
O1 C2 C1 122.7(7)
O1 C2 C3 118.3(7)
C3 C2 C1 119.0(7)
H8'A C8' H8'B 107.5
C7' C8' H8'A 108.4
C7' C8' H8'B 108.4
C7' C8' C9' 115.4(7)
C9' C8' H8'A 108.4
C9' C8' H8'B 108.4
H15A C15' H15B 109.3
C3' C15' H15A 111.5
C3' C15' H15B 111.5
C7' C15' H15A 111.5
C7' C15' H15B 111.5
C7' C15' C3' 101.3(6)
O3 C1' C2' 118.0(7)
O3 C1' C1 123.1(7)
C1 C1' C2' 118.8(7)
O002 C00F O005 122.6(7)
O002 C00F C00L 127.3(7)
O005 C00F C00L 109.8(6)
C00S C00G C00H 121.0(7)
C00Z C00G C00H 119.8(7)
C00Z C00G C00S 119.1(7)
O003 C00H C00G 120.9(7)
O003 C00H C00T 120.3(7)
C00G C00H C00T 118.8(6)
C1' C2' H2'A 108.2
C1' C2' H2'B 108.2
H2'A C2' H2'B 107.4
C3' C2' C1' 116.3(7)
C3' C2' H2'A 108.2
C3' C2' H2'B 108.2
C3 C4 H4 119.8
C5 C4 H4 119.8
C5 C4 C3 120.5(7)
C00O C00K H00K 119.9
C00R C00K H00K 119.9
C00R C00K C00O 120.2(7)
C00F C00L C00Y 106.7(6)
C00T C00L C00F 112.8(6)
C00T C00L C00Y 110.9(6)
C010 C00L C00F 100.6(6)
C010 C00L C00T 118.2(6)
C010 C00L C00Y 106.5(6)
O4 C14' C3' 111.1(6)
O5 C14' O4 123.3(7)
O5 C14' C3' 125.4(7)
C2 C1 C1' 119.4(7)
C6 C1 C2 118.0(7)
C6 C1 C1' 122.5(7)
O008 C00O C00K 121.6(7)
C00S C00O O008 118.7(8)
C00S C00O C00K 119.7(8)
C1 C6 H6 119.0
C5 C6 C1 122.0(7)
C5 C6 H6 119.0
C15' C3' C4' 107.4(6)
C2' C3' C15' 118.5(6)
C2' C3' C4' 110.6(6)
C14' C3' C15' 99.8(6)
C14' C3' C2' 114.1(6)
C14' C3' C4' 105.1(6)
C00K C00R H00R 119.8
C00K C00R C00Z 120.5(8)
C00Z C00R H00R 119.8
C00G C00S H00S 119.4
C00O C00S C00G 121.2(7)
C00O C00S H00S 119.4
C00H C00T C00L 115.5(6)
C00H C00T H00B 108.4
C00H C00T H00C 108.4
C00L C00T H00B 108.4
C00L C00T H00C 108.4
H00B C00T H00C 107.5
O4 C7' C8' 108.4(6)
O4 C7' C15' 100.9(6)
O4 C7' C6' 107.5(6)
C8' C7' C15' 113.9(7)
C8' C7' C6' 114.1(6)
C15' C7' C6' 110.9(7)
H5'A C5' H5'B 107.7
C6' C5' H5'A 108.8
C6' C5' H5'B 108.8
C6' C5' C4' 114.0(7)
C4' C5' H5'A 108.8
C4' C5' H5'B 108.8
C2 C3 H3 119.3
C4 C3 C2 121.3(7)
C4 C3 H3 119.3
C7' C6' H6' 106.1
C5' C6' C7' 109.0(6)
C5' C6' H6' 106.1
C5' C6' C11' 113.5(7)
C11' C6' C7' 115.3(7)
C11' C6' H6' 106.1
C00L C00Y H00D 109.2
C00L C00Y H00E 109.2
H00D C00Y H00E 107.9
C019 C00Y C00L 112.0(6)
C019 C00Y H00D 109.2
C019 C00Y H00E 109.2
O00A C00Z C00G 122.9(7)
O00A C00Z C00R 117.8(7)
C00G C00Z C00R 119.3(7)
C00L C010 H01A 111.6
C00L C010 H01B 111.6
C00L C010 C014 100.7(6)
H01A C010 H01B 109.4
C014 C010 H01A 111.6
C014 C010 H01B 111.6
H01C C011 H01D 107.6
C014 C011 H01C 108.6
C014 C011 H01D 108.6
C014 C011 C01A 114.7(7)
C01A C011 H01C 108.6
C01A C011 H01D 108.6
C12' C11' C6' 113.3(7)
C12' C11' C13' 107.1(8)
C13' C11' C6' 108.7(7)
C10' C11' C6' 109.2(7)
C10' C11' C12' 109.6(7)
C10' C11' C13' 108.9(7)
C8' C9' H9'A 109.5
C8' C9' H9'B 109.5
C8' C9' C10' 110.8(7)
H9'A C9' H9'B 108.1
C10' C9' H9'A 109.5
C10' C9' H9'B 109.5
O005 C014 C010 101.7(6)
O005 C014 C011 109.9(6)
O005 C014 C018 107.3(6)
C010 C014 C018 110.2(6)
C011 C014 C010 113.2(6)
C011 C014 C018 113.7(7)
O2 C5 C4 123.1(7)
O2 C5 C6 117.8(8)
C6 C5 C4 119.1(8)
H01E C016 H01F 107.9
C017 C016 H01E 109.1
C017 C016 H01F 109.1
C01A C016 H01E 109.1
C01A C016 H01F 109.1
C01A C016 C017 112.3(7)
C016 C017 C018 107.2(7)
C01C C017 C016 109.3(7)
C01C C017 C018 114.3(7)
C01D C017 C016 108.1(7)
C01D C017 C018 109.4(7)
C01D C017 C01C 108.3(8)
C014 C018 C017 113.6(7)
C014 C018 H018 106.6
C014 C018 C019 110.3(6)
C017 C018 H018 106.6
C019 C018 C017 112.6(7)
C019 C018 H018 106.6
C00Y C019 C018 114.0(7)
C00Y C019 H01G 108.7
C00Y C019 H01H 108.7
C018 C019 H01G 108.7
C018 C019 H01H 108.7
H01G C019 H01H 107.6
C011 C01A H01I 109.6
C011 C01A H01J 109.6
C016 C01A C011 110.5(7)
C016 C01A H01I 109.6
C016 C01A H01J 109.6
H01I C01A H01J 108.1
C3' C4' H4'A 109.2
C3' C4' H4'B 109.2
C5' C4' C3' 112.0(6)
C5' C4' H4'A 109.2
C5' C4' H4'B 109.2
H4'A C4' H4'B 107.9
C017 C01C H01K 109.5
C017 C01C H01L 109.5
C017 C01C H01M 109.5
H01K C01C H01L 109.5
H01K C01C H01M 109.5
H01L C01C H01M 109.5
C017 C01D H01N 109.5
C017 C01D H01O 109.5
C017 C01D H01P 109.5
H01N C01D H01O 109.5
H01N C01D H01P 109.5
H01O C01D H01P 109.5
C11' C12' H12A 109.5
C11' C12' H12B 109.5
C11' C12' H12C 109.5
H12A C12' H12B 109.5
H12A C12' H12C 109.5
H12B C12' H12C 109.5
C11' C13' H13A 109.5
C11' C13' H13B 109.5
C11' C13' H13C 109.5
H13A C13' H13B 109.5
H13A C13' H13C 109.5
H13B C13' H13C 109.5
C11' C10' C9' 113.0(7)
C11' C10' H10A 109.0
C11' C10' H10B 109.0
C9' C10' H10A 109.0
C9' C10' H10B 109.0
H10A C10' H10B 107.8

loop_
_geom_bond_atom_site_label_1
_geom_bond_atom_site_label_2
_geom_bond_distance
O4 C14' 1.321(9)
O4 C7' 1.501(9)
O002 C00F 1.212(9)
O003 C00H 1.252(9)
O5 C14' 1.220(9)
O005 C00F 1.331(9)
O005 C014 1.487(9)
O1 H1 0.8200
O1 C2 1.348(10)
O3 C1' 1.232(10)
O008 H008 0.8200
O008 C00O 1.376(10)
O2 H2 0.8200
O2 C5 1.368(10)
O00A H00A 0.8200
O00A C00Z 1.358(10)
C2 C1 1.415(11)
C2 C3 1.389(11)
C8' H8'A 0.9700
C8' H8'B 0.9700
C8' C7' 1.516(10)
C8' C9' 1.518(12)
C15' H15A 0.9700
C15' H15B 0.9700
C15' C3' 1.531(11)
C15' C7' 1.521(10)
C1' C2' 1.531(11)
C1' C1 1.458(11)
C00F C00L 1.537(11)
C00G C00H 1.473(10)
C00G C00S 1.414(10)
C00G C00Z 1.393(11)
C00H C00T 1.494(11)
C2' H2'A 0.9700
C2' H2'B 0.9700
C2' C3' 1.515(10)
C4 H4 0.9300
C4 C3 1.388(12)
C4 C5 1.378(13)
C00K H00K 0.9300
C00K C00O 1.408(12)
C00K C00R 1.373(12)
C00L C00T 1.533(11)
C00L C00Y 1.542(11)
C00L C010 1.528(11)
C14' C3' 1.514(11)
C1 C6 1.413(11)
C00O C00S 1.346(11)
C6 H6 0.9300
C6 C5 1.378(11)
C3' C4' 1.558(11)
C00R H00R 0.9300
C00R C00Z 1.398(11)
C00S H00S 0.9300
C00T H00B 0.9700
C00T H00C 0.9700
C7' C6' 1.556(11)
C5' H5'A 0.9700
C5' H5'B 0.9700
C5' C6' 1.541(11)
C5' C4' 1.541(11)
C3 H3 0.9300
C6' H6' 0.9800
C6' C11' 1.541(11)
C00Y H00D 0.9700
C00Y H00E 0.9700
C00Y C019 1.532(10)
C010 H01A 0.9700
C010 H01B 0.9700
C010 C014 1.532(10)
C011 H01C 0.9700
C011 H01D 0.9700
C011 C014 1.508(11)
C011 C01A 1.535(12)
C11' C12' 1.528(13)
C11' C13' 1.532(13)
C11' C10' 1.525(12)
C9' H9'A 0.9700
C9' H9'B 0.9700
C9' C10' 1.528(13)
C014 C018 1.539(11)
C016 H01E 0.9700
C016 H01F 0.9700
C016 C017 1.546(11)
C016 C01A 1.505(13)
C017 C018 1.561(11)
C017 C01C 1.523(13)
C017 C01D 1.516(13)
C018 H018 0.9800
C018 C019 1.546(11)
C019 H01G 0.9700
C019 H01H 0.9700
C01A H01I 0.9700
C01A H01J 0.9700
C4' H4'A 0.9700
C4' H4'B 0.9700
C01C H01K 0.9600
C01C H01L 0.9600
C01C H01M 0.9600
C01D H01N 0.9600
C01D H01O 0.9600
C01D H01P 0.9600
C12' H12A 0.9600
C12' H12B 0.9600
C12' H12C 0.9600
C13' H13A 0.9600
C13' H13B 0.9600
C13' H13C 0.9600
C10' H10A 0.9700
C10' H10B 0.9700

loop_
_geom_torsion_atom_site_label_1
_geom_torsion_atom_site_label_2
_geom_torsion_atom_site_label_3
_geom_torsion_atom_site_label_4
_geom_torsion
O4 C14' C3' C15' 22.8(8)
O4 C14' C3' C2' 150.2(6)
O4 C14' C3' C4' -88.4(7)
O4 C7' C6' C5' -49.9(8)
O4 C7' C6' C11' 79.1(8)
O002 C00F C00L C00T -37.4(11)
O002 C00F C00L C00Y 84.7(9)
O002 C00F C00L C010 -164.3(7)
O003 C00H C00T C00L 1.5(11)
O5 C14' C3' C15' -161.9(7)
O5 C14' C3' C2' -34.4(11)
O5 C14' C3' C4' 87.0(9)
O005 C00F C00L C00T 149.2(6)
O005 C00F C00L C00Y -88.7(7)
O005 C00F C00L C010 22.3(7)
O005 C014 C018 C017 74.6(8)
O005 C014 C018 C019 -52.8(8)
O1 C2 C1 C1' -4.0(11)
O1 C2 C1 C6 178.1(7)
O1 C2 C3 C4 -178.2(7)
O3 C1' C2' C3' 3.9(10)
O3 C1' C1 C2 3.5(11)
O3 C1' C1 C6 -178.7(7)
O008 C00O C00S C00G -177.8(7)
C2 C1 C6 C5 -0.2(11)
C8' C7' C6' C5' -170.1(7)
C8' C7' C6' C11' -41.2(9)
C8' C9' C10' C11' 58.5(10)
C15' C3' C4' C5' -59.9(8)
C15' C7' C6' C5' 59.6(8)
C15' C7' C6' C11' -171.5(7)
C1' C2' C3' C15' 59.8(9)
C1' C2' C3' C14' -57.3(9)
C1' C2' C3' C4' -175.6(6)
C1' C1 C6 C5 -178.0(7)
C00F O005 C014 C010 -27.9(7)
C00F O005 C014 C011 -148.1(6)
C00F O005 C014 C018 87.9(7)
C00F C00L C00T C00H -52.5(9)
C00F C00L C00Y C019 45.2(9)
C00F C00L C010 C014 -37.4(7)
C00G C00H C00T C00L -179.5(6)
C00H C00G C00S C00O -176.5(7)
C00H C00G C00Z O00A -3.2(12)
C00H C00G C00Z C00R 175.6(7)
C2' C1' C1 C2 -172.1(7)
C2' C1' C1 C6 5.7(10)
C2' C3' C4' C5' 169.4(7)
C00K C00O C00S C00G 0.6(12)
C00K C00R C00Z O00A -180.0(8)
C00K C00R C00Z C00G 1.1(12)
C00L C00Y C019 C018 43.8(10)
C00L C010 C014 O005 40.0(7)
C00L C010 C014 C011 157.9(7)
C00L C010 C014 C018 -73.6(7)
C14' O4 C7' C8' -147.7(6)
C14' O4 C7' C15' -27.8(7)
C14' O4 C7' C6' 88.5(7)
C14' C3' C4' C5' 45.7(8)
C1 C2 C3 C4 1.4(11)
C1 C1' C2' C3' 179.7(7)
C1 C6 C5 O2 -178.2(7)
C1 C6 C5 C4 1.9(11)
C00O C00K C00R C00Z 1.2(12)
C3' C15' C7' O4 40.3(7)
C3' C15' C7' C8' 156.2(7)
C3' C15' C7' C6' -73.4(7)
C00R C00K C00O O008 176.3(7)
C00R C00K C00O C00S -2.1(12)
C00S C00G C00H O003 -173.2(7)
C00S C00G C00H C00T 7.7(11)
C00S C00G C00Z O00A 178.6(7)
C00S C00G C00Z C00R -2.6(11)
C00T C00L C00Y C019 168.5(7)
C00T C00L C010 C014 -160.6(7)
C7' O4 C14' O5 -172.5(7)
C7' O4 C14' C3' 3.0(8)
C7' C8' C9' C10' -49.3(10)
C7' C15' C3' C2' -162.5(7)
C7' C15' C3' C14' -38.1(7)
C7' C15' C3' C4' 71.3(7)
C7' C6' C11' C12' -73.9(9)
C7' C6' C11' C13' 167.2(7)
C7' C6' C11' C10' 48.6(9)
C5' C6' C11' C12' 52.8(10)
C5' C6' C11' C13' -66.1(9)
C5' C6' C11' C10' 175.3(7)
C3 C2 C1 C1' 176.5(7)
C3 C2 C1 C6 -1.4(10)
C3 C4 C5 O2 178.2(7)
C3 C4 C5 C6 -1.9(12)
C6' C5' C4' C3' 45.2(9)
C6' C11' C10' C9' -57.7(10)
C00Y C00L C00T C00H -172.2(7)
C00Y C00L C010 C014 73.8(7)
C00Z C00G C00H O003 8.6(11)
C00Z C00G C00H C00T -170.4(7)
C00Z C00G C00S C00O 1.7(11)
C010 C00L C00T C00H 64.3(9)
C010 C00L C00Y C019 -61.6(8)
C010 C014 C018 C017 -175.3(6)
C010 C014 C018 C019 57.2(8)
C011 C014 C018 C017 -47.1(9)
C011 C014 C018 C019 -174.5(7)
C9' C8' C7' O4 -78.6(9)
C9' C8' C7' C15' 169.9(7)
C9' C8' C7' C6' 41.2(10)
C014 O005 C00F O002 -170.3(7)
C014 O005 C00F C00L 3.5(8)
C014 C011 C01A C016 -50.3(10)
C014 C018 C019 C00Y -40.6(10)
C5 C4 C3 C2 0.3(12)
C016 C017 C018 C014 53.5(9)
C016 C017 C018 C019 179.8(7)
C017 C016 C01A C011 59.4(10)
C017 C018 C019 C00Y -168.6(7)
C01A C011 C014 O005 -75.8(9)
C01A C011 C014 C010 171.3(7)
C01A C011 C014 C018 44.5(10)
C01A C016 C017 C018 -60.6(10)
C01A C016 C017 C01C 63.8(10)
C01A C016 C017 C01D -178.4(8)
C4' C5' C6' C7' -43.3(9)
C4' C5' C6' C11' -173.3(7)
C01C C017 C018 C014 -67.9(9)
C01C C017 C018 C019 58.4(10)
C01D C017 C018 C014 170.5(7)
C01D C017 C018 C019 -63.2(10)
C12' C11' C10' C9' 67.0(10)
C13' C11' C10' C9' -176.2(8)
